data_7243031
loop_
_publ_author_name
'G\'omez-Paz, Olaya'
'Carballo, Rosa'
'Lago, Ana B.'
'V\'azquez-L\'opez, Ezequiel M.'

_publ_section_title
;
 Polymorphism in a two-dimensional copper(i) metal--organic framework with
 the ligand bis(4-pyridylthio)methane
;
_journal_issue 26
_journal_name_full CrystEngComm
_journal_page_first 4658
_journal_page_last 4666
_journal_paper_doi 10.1039/D1CE00461A
_journal_volume 23
_journal_year 2021
_chemical_formula_sum 'C11 H10 Cl Cu N2 S2'
_chemical_formula_weight 333.32
_space_group_crystal_system orthorhombic
_space_group_IT_number 60
_space_group_name_Hall '-P 2n 2ab'
_space_group_name_H-M_alt 'P b c n'
_atom_sites_solution_hydrogens geom
_audit_creation_method SHELXL-2013
_audit_update_record
;
2020-12-22 deposited with the CCDC.	2021-06-09 downloaded from the CCDC.
;
_cell_angle_alpha 90
_cell_angle_beta 90
_cell_angle_gamma 90
_cell_formula_units_Z 4
_cell_length_a 3.8383(2)
_cell_length_b 22.1816(9)
_cell_length_c 14.0252(6)
_cell_measurement_reflns_used 6685
_cell_measurement_temperature 100(2)
_cell_measurement_theta_max 28.26
_cell_measurement_theta_min 2.90
_cell_volume 1194.10(9)
_computing_cell_refinement 'Bruker SAINT'
_computing_data_collection 'Bruker APEX3'
_computing_data_reduction 'Bruker SAINT'
_computing_structure_refinement 'SHELXL-2013 (Sheldrick, 2013)'
_diffrn_ambient_temperature 100(2)
_diffrn_measured_fraction_theta_full 0.998
_diffrn_measured_fraction_theta_max 0.999
_diffrn_measurement_device_type 'Bruker D8 Venture Photon 100 CMOS'
_diffrn_measurement_method '\f and \w scans'
_diffrn_radiation_type MoK\a
_diffrn_radiation_wavelength 0.71073
_diffrn_reflns_av_R_equivalents 0.0343
_diffrn_reflns_av_unetI/netI 0.0202
_diffrn_reflns_Laue_measured_fraction_full 0.998
_diffrn_reflns_Laue_measured_fraction_max 0.999
_diffrn_reflns_limit_h_max 5
_diffrn_reflns_limit_h_min -5
_diffrn_reflns_limit_k_max 29
_diffrn_reflns_limit_k_min -28
_diffrn_reflns_limit_l_max 18
_diffrn_reflns_limit_l_min -18
_diffrn_reflns_number 12437
_diffrn_reflns_point_group_measured_fraction_full 0.998
_diffrn_reflns_point_group_measured_fraction_max 0.999
_diffrn_reflns_theta_full 25.242
_diffrn_reflns_theta_max 28.287
_diffrn_reflns_theta_min 2.341
_exptl_absorpt_coefficient_mu 2.376
_exptl_absorpt_correction_T_max 0.7457
_exptl_absorpt_correction_T_min 0.6269
_exptl_absorpt_correction_type multi-scan
_exptl_absorpt_process_details 'SADABS-2016/2 (Bruker AXS Inc.)'
_exptl_crystal_colour yellow
_exptl_crystal_density_diffrn 1.854
_exptl_crystal_density_method 'not measured'
_exptl_crystal_description needle
_exptl_crystal_F_000 672
_exptl_crystal_size_max 0.253
_exptl_crystal_size_mid 0.045
_exptl_crystal_size_min 0.032
_refine_diff_density_max 0.372
_refine_diff_density_min -0.346
_refine_diff_density_rms 0.072
_refine_ls_extinction_method none
_refine_ls_goodness_of_fit_ref 1.106
_refine_ls_hydrogen_treatment constr
_refine_ls_matrix_type full
_refine_ls_number_parameters 79
_refine_ls_number_reflns 1485
_refine_ls_number_restraints 0
_refine_ls_restrained_S_all 1.106
_refine_ls_R_factor_all 0.0286
_refine_ls_R_factor_gt 0.0236
_refine_ls_shift/su_max 0.001
_refine_ls_shift/su_mean 0.000
_refine_ls_structure_factor_coef Fsqd
_refine_ls_weighting_details 'w=1/[\s^2^(Fo^2^)+(0.0169P)^2^+1.5180P] where P=(Fo^2^+2Fc^2^)/3'
_refine_ls_weighting_scheme calc
_refine_ls_wR_factor_gt 0.0511
_refine_ls_wR_factor_ref 0.0528
_reflns_Friedel_coverage 0.000
_reflns_number_gt 1340
_reflns_number_total 1485
_reflns_threshold_expression 'I > 2\s(I)'
_cod_data_source_file d1ce00461a3.cif
_cod_data_source_block 3
_cod_depositor_comments 'Adding full bibliography for 7243030--7243032.cif.'
_cod_database_code 7243031
_shelx_space_group_comment
;
The symmetry employed for this shelxl refinement is uniquely defined
by the following loop, which should always be used as a source of
symmetry information in preference to the above space-group names.
They are only intended as comments.
;
_shelx_estimated_absorpt_t_min 0.585
_shelx_estimated_absorpt_t_max 0.928
_shelxl_version_number 2013-3

loop_
_space_group_symop_operation_xyz
'x, y, z'
'-x+1/2, -y+1/2, z+1/2'
'-x, y, -z+1/2'
'x+1/2, -y+1/2, -z'
'-x, -y, -z'
'x-1/2, y-1/2, -z-1/2'
'x, -y, z-1/2'
'-x-1/2, y-1/2, z'

loop_
_atom_site_label
_atom_site_type_symbol
_atom_site_fract_x
_atom_site_fract_y
_atom_site_fract_z
_atom_site_U_iso_or_equiv
_atom_site_adp_type
_atom_site_occupancy
_atom_site_site_symmetry_order
_atom_site_calc_flag
_atom_site_refinement_flags_posn
_atom_site_refinement_flags_adp
_atom_site_refinement_flags_occupancy
_atom_site_disorder_assembly
_atom_site_disorder_group
Cu1 Cu 0.5000 0.44942(2) 0.2500 0.01018(9) Uani 1 2 d S T P . .
S1 S 0.32831(12) 0.30757(2) 0.65788(3) 0.00875(10) Uani 1 1 d . . . . .
Cl1 Cl 0.0000 0.51274(2) 0.2500 0.01158(13) Uani 1 2 d S T P . .
N1 N 0.5013(4) 0.40265(6) 0.37319(10) 0.0093(3) Uani 1 1 d . . . . .
C1 C 0.3475(5) 0.34852(7) 0.38174(12) 0.0100(3) Uani 1 1 d . . . . .
H1 H 0.2673 0.3291 0.3255 0.012 Uiso 1 1 calc R U . . .
C2 C 0.2996(4) 0.31951(7) 0.46787(11) 0.0085(3) Uani 1 1 d . . . . .
H2 H 0.1934 0.2809 0.4700 0.010 Uiso 1 1 calc R U . . .
C3 C 0.4094(4) 0.34771(7) 0.55202(11) 0.0074(3) Uani 1 1 d . . . . .
C4 C 0.5681(5) 0.40388(7) 0.54445(12) 0.0087(3) Uani 1 1 d . . . . .
H4 H 0.6451 0.4248 0.5997 0.010 Uiso 1 1 calc R U . . .
C5 C 0.6113(5) 0.42856(8) 0.45448(12) 0.0097(3) Uani 1 1 d . . . . .
H5 H 0.7264 0.4664 0.4499 0.012 Uiso 1 1 calc R U . . .
C6 C 0.5000 0.35622(10) 0.7500 0.0117(5) Uani 1 2 d S T P . .
H6A H 0.3134 0.3823 0.7760 0.014 Uiso 0.5 1 calc R U P . .
H6B H 0.6866 0.3823 0.7240 0.014 Uiso 0.5 1 calc R U P . .

loop_
_atom_site_aniso_label
_atom_site_aniso_U_11
_atom_site_aniso_U_22
_atom_site_aniso_U_33
_atom_site_aniso_U_23
_atom_site_aniso_U_13
_atom_site_aniso_U_12
Cu1 0.01429(16) 0.01038(15) 0.00587(14) 0.000 -0.00112(12) 0.000
S1 0.0114(2) 0.00913(18) 0.00574(18) -0.00023(15) 0.00036(16) -0.00310(16)
Cl1 0.0095(3) 0.0083(3) 0.0170(3) 0.000 -0.0022(2) 0.000
N1 0.0099(7) 0.0101(7) 0.0078(6) -0.0008(5) -0.0012(6) 0.0021(6)
C1 0.0108(8) 0.0107(8) 0.0084(8) -0.0018(6) -0.0021(6) 0.0008(7)
C2 0.0082(8) 0.0085(7) 0.0087(7) -0.0013(6) -0.0006(6) -0.0010(6)
C3 0.0056(8) 0.0097(7) 0.0069(7) 0.0007(6) 0.0005(6) 0.0020(6)
C4 0.0103(8) 0.0090(8) 0.0069(7) -0.0012(6) -0.0014(6) -0.0001(6)
C5 0.0108(8) 0.0075(7) 0.0107(8) 0.0002(6) -0.0011(6) 0.0000(6)
C6 0.0200(13) 0.0076(11) 0.0076(10) 0.000 -0.0043(10) 0.000

loop_
_atom_type_symbol
_atom_type_description
_atom_type_scat_dispersion_real
_atom_type_scat_dispersion_imag
_atom_type_scat_source
C C 0.0033 0.0016 'International Tables Vol C Tables 4.2.6.8 and 6.1.1.4'
H H 0.0000 0.0000 'International Tables Vol C Tables 4.2.6.8 and 6.1.1.4'
N N 0.0061 0.0033 'International Tables Vol C Tables 4.2.6.8 and 6.1.1.4'
S S 0.1246 0.1234 'International Tables Vol C Tables 4.2.6.8 and 6.1.1.4'
Cl Cl 0.1484 0.1585 'International Tables Vol C Tables 4.2.6.8 and 6.1.1.4'
Cu Cu 0.3201 1.2651 'International Tables Vol C Tables 4.2.6.8 and 6.1.1.4'

loop_
_geom_angle_atom_site_label_1
_geom_angle_atom_site_label_2
_geom_angle_atom_site_label_3
_geom_angle
_geom_angle_site_symmetry_1
_geom_angle_site_symmetry_3
_geom_angle_publ_flag
N1 Cu1 N1 118.03(8) 3_655 . ?
N1 Cu1 Cl1 107.82(4) 3_655 1_655 ?
N1 Cu1 Cl1 107.58(4) . 1_655 ?
N1 Cu1 Cl1 107.58(4) 3_655 . ?
N1 Cu1 Cl1 107.82(4) . . ?
Cl1 Cu1 Cl1 107.61(2) 1_655 . ?
C3 S1 C6 103.68(8) . . ?
Cu1 Cl1 Cu1 107.61(2) 1_455 . ?
C1 N1 C5 116.38(14) . . ?
C1 N1 Cu1 122.38(11) . . ?
C5 N1 Cu1 120.50(11) . . ?
N1 C1 C2 123.58(15) . . ?
C1 C2 C3 119.27(15) . . ?
C4 C3 C2 117.87(15) . . ?
C4 C3 S1 126.54(13) . . ?
C2 C3 S1 115.59(12) . . ?
C5 C4 C3 118.41(15) . . ?
N1 C5 C4 124.46(16) . . ?
S1 C6 S1 106.69(12) . 3_656 ?

loop_
_geom_bond_atom_site_label_1
_geom_bond_atom_site_label_2
_geom_bond_distance
_geom_bond_site_symmetry_2
_geom_bond_publ_flag
Cu1 N1 2.0154(14) 3_655 ?
Cu1 N1 2.0154(14) . ?
Cu1 Cl1 2.3782(4) 1_655 ?
Cu1 Cl1 2.3782(4) . ?
S1 C3 1.7591(17) . ?
S1 C6 1.8078(14) . ?
Cl1 Cu1 2.3782(4) 1_455 ?
N1 C1 1.343(2) . ?
N1 C5 1.345(2) . ?
C1 C2 1.381(2) . ?
C2 C3 1.401(2) . ?
C3 C4 1.391(2) . ?
C4 C5 1.385(2) . ?
C6 S1 1.8078(14) 3_656 ?

loop_
_geom_hbond_atom_site_label_D
_geom_hbond_atom_site_label_H
_geom_hbond_atom_site_label_A
_geom_hbond_distance_DH
_geom_hbond_distance_HA
_geom_hbond_distance_DA
_geom_hbond_angle_DHA
_geom_hbond_site_symmetry_A
C2 H2 S1 0.95 3.00 3.7854(17) 140.4 4_456
C4 H4 Cl1 0.95 2.87 3.8053(17) 169.5 5_666
C6 H6A Cl1 0.99 2.65 3.483(2) 142.3 5_566
C6 H6B Cl1 0.99 2.65 3.483(2) 142.3 5_666
